data_4073877
loop_
_publ_author_name
'Huy, Ngoc Hoa Tran'
'Donnadieu, Bruno'
'Mathey, Fran\,cois'

_publ_section_title
;
 Dithienophosphinine
;
_journal_issue 25
_journal_name_full Organometallics
_journal_page_first 6497
_journal_paper_doi 10.1021/om7006997
_journal_volume 26
_journal_year 2007
_chemical_formula_moiety 'C21 H15 O2 P S2'
_chemical_formula_sum 'C21 H15 O2 P S2'
_chemical_formula_weight 394.42
_chemical_name_systematic
; 

 ? 

;
_space_group_IT_number 14
_symmetry_cell_setting monoclinic
_symmetry_space_group_name_Hall '-P 2ybc'
_symmetry_space_group_name_H-M 'P 1 21/c 1'
_atom_sites_solution_hydrogens geom
_atom_sites_solution_primary direct
_atom_sites_solution_secondary difmap
_audit_creation_method SHELXL-97
_cell_angle_alpha 90.00
_cell_angle_beta 94.503(3)
_cell_angle_gamma 90.00
_cell_formula_units_Z 4
_cell_length_a 13.2079(8)
_cell_length_b 10.9300(6)
_cell_length_c 12.5030(7)
_cell_measurement_reflns_used 9968
_cell_measurement_temperature 100(2)
_cell_measurement_theta_max 40.05
_cell_measurement_theta_min 2.42
_cell_volume 1799.39(18)
_computing_cell_refinement 'Bruker SMARTAPEX'
_computing_data_collection 'Bruker SMARTAPEX'
_computing_data_reduction 'Bruker SAINT'
_computing_molecular_graphics Ortep3
_computing_publication_material 'Bruker SHELXTL'
_computing_structure_refinement 'SHELXL-97 (Sheldrick, 1997)'
_computing_structure_solution Sir92
_diffrn_ambient_temperature 100(2)
_diffrn_measured_fraction_theta_full 0.997
_diffrn_measured_fraction_theta_max 0.997
_diffrn_measurement_device_type 'CCD area detector'
_diffrn_measurement_method 'phi and omega scans'
_diffrn_radiation_monochromator graphite
_diffrn_radiation_source 'fine-focus sealed tube'
_diffrn_radiation_type MoK\a
_diffrn_radiation_wavelength 0.71073
_diffrn_reflns_av_R_equivalents 0.0277
_diffrn_reflns_av_sigmaI/netI 0.0343
_diffrn_reflns_limit_h_max 23
_diffrn_reflns_limit_h_min -23
_diffrn_reflns_limit_k_max 19
_diffrn_reflns_limit_k_min -19
_diffrn_reflns_limit_l_max 22
_diffrn_reflns_limit_l_min -22
_diffrn_reflns_number 30098
_diffrn_reflns_theta_full 40.26
_diffrn_reflns_theta_max 40.26
_diffrn_reflns_theta_min 1.55
_exptl_absorpt_coefficient_mu 0.398
_exptl_absorpt_correction_T_max 0.9538
_exptl_absorpt_correction_T_min 0.8832
_exptl_absorpt_correction_type multi-scan
_exptl_crystal_colour colorless
_exptl_crystal_density_diffrn 1.456
_exptl_crystal_density_meas 0
_exptl_crystal_density_method 'not measured'
_exptl_crystal_description 'prism frag'
_exptl_crystal_F_000 816
_exptl_crystal_size_max 0.32
_exptl_crystal_size_mid 0.17
_exptl_crystal_size_min 0.12
_refine_diff_density_max 0.661
_refine_diff_density_min -0.272
_refine_diff_density_rms 0.083
_refine_ls_extinction_method none
_refine_ls_goodness_of_fit_ref 1.048
_refine_ls_hydrogen_treatment constr
_refine_ls_matrix_type full
_refine_ls_number_parameters 239
_refine_ls_number_reflns 11308
_refine_ls_number_restraints 0
_refine_ls_restrained_S_all 1.048
_refine_ls_R_factor_all 0.0579
_refine_ls_R_factor_gt 0.0404
_refine_ls_shift/su_max 0.002
_refine_ls_shift/su_mean 0.000
_refine_ls_structure_factor_coef Fsqd
_refine_ls_weighting_details 'calc w=1/[\s^2^(Fo^2^)+(0.0602P)^2^+0.2208P] where P=(Fo^2^+2Fc^2^)/3'
_refine_ls_weighting_scheme calc
_refine_ls_wR_factor_gt 0.1062
_refine_ls_wR_factor_ref 0.1162
_reflns_number_gt 8606
_reflns_number_total 11308
_reflns_threshold_expression >2sigma(I)
_cod_data_source_file om7006997.cif
_cod_data_source_block 4
_cod_depositor_comments
;
The following automatic conversions were performed:

'_symmetry_cell_setting' value 'Monoclinic' changed to 'monoclinic'
according to /home/saulius/struct/CIF-dictionaries/cif_core.dic
dictionary named 'cif_core.dic' version 2.4.1 from 2010-06-29.

Automatic conversion script
Id: cif_fix_values 1715 2011-07-08 13:25:40Z adriana 
;
_cod_original_sg_symbol_H-M P2(1)/c
_cod_database_code 4073877

loop_
_symmetry_equiv_pos_as_xyz
'x, y, z'
'-x, y+1/2, -z+1/2'
'-x, -y, -z'
'x, -y-1/2, z-1/2'

loop_
_atom_site_label
_atom_site_type_symbol
_atom_site_fract_x
_atom_site_fract_y
_atom_site_fract_z
_atom_site_U_iso_or_equiv
_atom_site_adp_type
_atom_site_occupancy
_atom_site_symmetry_multiplicity
_atom_site_calc_flag
_atom_site_refinement_flags
P1 P 0.245935(16) 0.823788(19) 0.824561(15) 0.01436(4) Uani 1 1 d .
S1 S 0.16872(2) 1.07491(2) 0.732548(19) 0.02606(6) Uani 1 1 d .
S2 S 0.046618(18) 0.64410(2) 1.034289(19) 0.02257(5) Uani 1 1 d .
O1 O 0.22828(5) 0.73361(6) 0.73511(5) 0.01850(11) Uani 1 1 d .
O2 O 0.26474(5) 0.84016(6) 1.03447(5) 0.01773(11) Uani 1 1 d .
C1 C 0.16115(7) 0.95008(8) 0.81565(7) 0.01876(13) Uani 1 1 d .
C2 C 0.04773(10) 1.11902(10) 0.75399(9) 0.0306(2) Uani 1 1 d .
H2A H 0.0160 1.1898 0.7227 0.037 Uiso 1 1 calc R
C3 C 0.00178(8) 1.04193(10) 0.82066(8) 0.02667(18) Uani 1 1 d .
H3 H -0.0655 1.0526 0.8410 0.032 Uiso 1 1 calc R
C4 C 0.06664(7) 0.94313(8) 0.85643(7) 0.01934(14) Uani 1 1 d .
C5 C 0.03792(7) 0.84231(8) 0.92419(7) 0.01883(14) Uani 1 1 d .
C6 C -0.06318(7) 0.81838(10) 0.95209(9) 0.02620(18) Uani 1 1 d .
H6 H -0.1197 0.8695 0.9322 0.031 Uiso 1 1 calc R
C7 C -0.06895(8) 0.71380(11) 1.01044(9) 0.0292(2) Uani 1 1 d .
H7 H -0.1302 0.6830 1.0351 0.035 Uiso 1 1 calc R
C8 C 0.10585(6) 0.75421(8) 0.96348(6) 0.01650(13) Uani 1 1 d .
C9 C 0.21993(6) 0.75638(7) 0.95757(6) 0.01468(12) Uani 1 1 d .
C10 C 0.26849(6) 0.62936(8) 0.96632(6) 0.01669(13) Uani 1 1 d .
C11 C 0.34716(7) 0.60603(9) 1.04472(7) 0.02197(15) Uani 1 1 d .
H11 H 0.3706 0.6694 1.0924 0.026 Uiso 1 1 calc R
C12 C 0.39166(8) 0.49043(11) 1.05371(9) 0.0290(2) Uani 1 1 d .
H12 H 0.4432 0.4745 1.1093 0.035 Uiso 1 1 calc R
C13 C 0.36100(9) 0.39854(10) 0.98170(10) 0.0306(2) Uani 1 1 d .
H13 H 0.3924 0.3203 0.9869 0.037 Uiso 1 1 calc R
C14 C 0.28399(8) 0.42176(9) 0.90189(9) 0.02604(18) Uani 1 1 d .
H14 H 0.2636 0.3596 0.8516 0.031 Uiso 1 1 calc R
C15 C 0.23655(7) 0.53557(8) 0.89531(7) 0.02049(14) Uani 1 1 d .
H15 H 0.1822 0.5496 0.8423 0.025 Uiso 1 1 calc R
C16 C 0.37420(6) 0.87874(8) 0.83666(6) 0.01824(13) Uani 1 1 d .
C17 C 0.44957(7) 0.79711(9) 0.80887(8) 0.02255(16) Uani 1 1 d .
H17 H 0.4320 0.7159 0.7876 0.027 Uiso 1 1 calc R
C18 C 0.55065(8) 0.83537(12) 0.81241(9) 0.0296(2) Uani 1 1 d .
H18 H 0.6018 0.7801 0.7935 0.036 Uiso 1 1 calc R
C19 C 0.57646(8) 0.95398(13) 0.84357(9) 0.0323(2) Uani 1 1 d .
H19 H 0.6452 0.9800 0.8450 0.039 Uiso 1 1 calc R
C20 C 0.50219(8) 1.03473(11) 0.87261(8) 0.0291(2) Uani 1 1 d .
H20 H 0.5204 1.1155 0.8947 0.035 Uiso 1 1 calc R
C21 C 0.40101(7) 0.99752(9) 0.86944(7) 0.02306(16) Uani 1 1 d .
H21 H 0.3503 1.0528 0.8895 0.028 Uiso 1 1 calc R
H2 H 0.2529(12) 0.8184(14) 1.0932(13) 0.030(4) Uiso 1 1 d .

loop_
_atom_site_aniso_label
_atom_site_aniso_U_11
_atom_site_aniso_U_22
_atom_site_aniso_U_33
_atom_site_aniso_U_23
_atom_site_aniso_U_13
_atom_site_aniso_U_12
P1 0.01860(9) 0.01572(8) 0.00865(7) 0.00053(6) 0.00031(6) -0.00300(7)
S1 0.03921(13) 0.02105(10) 0.01726(9) 0.00589(7) -0.00205(8) 0.00100(9)
S2 0.02542(10) 0.02215(10) 0.02087(10) -0.00096(7) 0.00642(8) -0.00918(8)
O1 0.0246(3) 0.0208(3) 0.0101(2) -0.00215(19) 0.00139(19) -0.0039(2)
O2 0.0236(3) 0.0199(2) 0.0093(2) -0.00067(18) -0.00072(18) -0.0069(2)
C1 0.0250(4) 0.0176(3) 0.0131(3) 0.0015(2) -0.0020(2) -0.0004(3)
C2 0.0443(6) 0.0260(4) 0.0202(4) 0.0019(3) -0.0057(4) 0.0116(4)
C3 0.0321(4) 0.0275(4) 0.0194(4) -0.0027(3) -0.0046(3) 0.0094(4)
C4 0.0237(3) 0.0195(3) 0.0142(3) -0.0027(3) -0.0025(2) 0.0019(3)
C5 0.0191(3) 0.0213(3) 0.0159(3) -0.0049(3) 0.0005(2) -0.0014(3)
C6 0.0192(3) 0.0323(5) 0.0272(4) -0.0082(4) 0.0026(3) -0.0012(3)
C7 0.0219(4) 0.0348(5) 0.0318(5) -0.0072(4) 0.0085(3) -0.0094(4)
C8 0.0190(3) 0.0179(3) 0.0128(3) -0.0016(2) 0.0021(2) -0.0044(3)
C9 0.0182(3) 0.0158(3) 0.0100(2) 0.0000(2) 0.0005(2) -0.0037(2)
C10 0.0194(3) 0.0182(3) 0.0128(3) 0.0026(2) 0.0030(2) -0.0019(3)
C11 0.0220(3) 0.0279(4) 0.0162(3) 0.0037(3) 0.0023(3) 0.0031(3)
C12 0.0271(4) 0.0339(5) 0.0264(4) 0.0082(4) 0.0053(3) 0.0099(4)
C13 0.0319(5) 0.0258(4) 0.0357(5) 0.0066(4) 0.0145(4) 0.0092(4)
C14 0.0309(4) 0.0196(4) 0.0294(5) -0.0008(3) 0.0136(4) -0.0005(3)
C15 0.0251(4) 0.0178(3) 0.0190(3) -0.0001(3) 0.0050(3) -0.0029(3)
C16 0.0214(3) 0.0216(3) 0.0117(3) 0.0021(2) 0.0009(2) -0.0057(3)
C17 0.0218(3) 0.0263(4) 0.0197(4) 0.0009(3) 0.0024(3) -0.0035(3)
C18 0.0212(4) 0.0415(6) 0.0263(4) 0.0013(4) 0.0034(3) -0.0046(4)
C19 0.0252(4) 0.0477(6) 0.0239(4) 0.0009(4) 0.0027(3) -0.0152(4)
C20 0.0329(5) 0.0338(5) 0.0207(4) -0.0009(4) 0.0018(3) -0.0173(4)
C21 0.0284(4) 0.0239(4) 0.0168(3) -0.0009(3) 0.0011(3) -0.0089(3)

loop_
_atom_type_symbol
_atom_type_description
_atom_type_scat_dispersion_real
_atom_type_scat_dispersion_imag
_atom_type_scat_source
C C 0.0033 0.0016 'International Tables Vol C Tables 4.2.6.8 and 6.1.1.4'
H H 0.0000 0.0000 'International Tables Vol C Tables 4.2.6.8 and 6.1.1.4'
O O 0.0106 0.0060 'International Tables Vol C Tables 4.2.6.8 and 6.1.1.4'
P P 0.1023 0.0942 'International Tables Vol C Tables 4.2.6.8 and 6.1.1.4'
S S 0.1246 0.1234 'International Tables Vol C Tables 4.2.6.8 and 6.1.1.4'

loop_
_geom_angle_atom_site_label_1
_geom_angle_atom_site_label_2
_geom_angle_atom_site_label_3
_geom_angle
O1 P1 C1 113.89(4)
O1 P1 C16 112.02(4)
C1 P1 C16 109.39(4)
O1 P1 C9 112.06(4)
C1 P1 C9 101.69(4)
C16 P1 C9 107.13(4)
C2 S1 C1 91.69(5)
C7 S2 C8 91.97(5)
C4 C1 S1 111.20(7)
C4 C1 P1 121.05(7)
S1 C1 P1 125.98(5)
C3 C2 S1 112.86(8)
C2 C3 C4 112.00(10)
C1 C4 C3 112.24(8)
C1 C4 C5 122.53(8)
C3 C4 C5 125.19(9)
C8 C5 C6 112.27(8)
C8 C5 C4 122.86(8)
C6 C5 C4 124.77(9)
C7 C6 C5 112.13(9)
C6 C7 S2 112.37(7)
C5 C8 C9 126.38(7)
C5 C8 S2 111.26(6)
C9 C8 S2 122.07(6)
O2 C9 C8 109.86(6)
O2 C9 C10 112.71(7)
C8 C9 C10 113.30(6)
O2 C9 P1 104.54(5)
C8 C9 P1 107.56(5)
C10 C9 P1 108.36(5)
C11 C10 C15 118.86(8)
C11 C10 C9 120.09(8)
C15 C10 C9 121.04(8)
C12 C11 C10 120.56(10)
C13 C12 C11 120.25(10)
C12 C13 C14 119.54(10)
C13 C14 C15 120.37(10)
C14 C15 C10 120.34(9)
C21 C16 C17 119.70(8)
C21 C16 P1 123.48(7)
C17 C16 P1 116.81(7)
C18 C17 C16 119.85(10)
C19 C18 C17 120.10(11)
C18 C19 C20 120.25(9)
C19 C20 C21 120.14(10)
C20 C21 C16 119.94(10)

loop_
_geom_bond_atom_site_label_1
_geom_bond_atom_site_label_2
_geom_bond_distance
P1 O1 1.4952(6)
P1 C1 1.7754(9)
P1 C16 1.7926(9)
P1 C9 1.8751(8)
S1 C2 1.7103(13)
S1 C1 1.7226(9)
S2 C7 1.7110(12)
S2 C8 1.7184(8)
O2 C9 1.4227(10)
C1 C4 1.3871(13)
C2 C3 1.3610(17)
C3 C4 1.4283(13)
C4 C5 1.4582(13)
C5 C8 1.3800(13)
C5 C6 1.4304(13)
C6 C7 1.3614(17)
C8 C9 1.5146(11)
C9 C10 1.5296(12)
C10 C11 1.3949(13)
C10 C15 1.3994(12)
C11 C12 1.3942(15)
C12 C13 1.3879(18)
C13 C14 1.3912(18)
C14 C15 1.3924(13)
C16 C21 1.3986(13)
C16 C17 1.4007(13)
C17 C18 1.3963(14)
C18 C19 1.3885(18)
C19 C20 1.3889(18)
C20 C21 1.3945(14)
